data_8103024
loop_
_publ_author_name
'Yue Wang'
'Nan Zhang'
'Ru-Ji Wang'
'Chun-Yan Tan'
'Yu-Yang Jiang'

_publ_section_title
;
 Crystal structure of 2-bromomethyl-5-nitrofuran, C5H4BrNO3
;
_journal_issue 1
_journal_name_full 'Zeitschrift f\"ur Kristallographie - New Crystal Structures'
_journal_page_first 161
_journal_volume 224
_journal_year 2009
_chemical_absolute_configuration ad
_chemical_formula_moiety 'C5 H4 Br N O3'
_chemical_formula_sum 'C5 H4 Br N O3'
_chemical_formula_weight 206.00
_space_group_IT_number 33
_symmetry_cell_setting orthorhombic
_symmetry_space_group_name_Hall 'P 2c -2n'
_symmetry_space_group_name_H-M 'P n a 21'
_atom_sites_solution_hydrogens geom
_atom_sites_solution_primary direct
_atom_sites_solution_secondary difmap
_audit_creation_method SHELXL-97
_cell_angle_alpha 90.00
_cell_angle_beta 90.00
_cell_angle_gamma 90.00
_cell_formula_units_Z 4
_cell_length_a 7.637(3)
_cell_length_b 15.950(3)
_cell_length_c 5.5450(10)
_cell_measurement_reflns_used 32
_cell_measurement_temperature 295(2)
_cell_measurement_theta_max 14.62
_cell_measurement_theta_min 5.95
_cell_volume 675.4(3)
_computing_cell_refinement 'XSCANS [9]'
_computing_data_collection 'XSCANS [9]'
_computing_data_reduction 'XSCANS [9]'
_computing_molecular_graphics 'SHELXTL [3]'
_computing_publication_material 'SHELXTL [3]'
_computing_structure_refinement 'SHELXTL [3]'
_computing_structure_solution 'SHELXTL [3]'
_diffrn_ambient_temperature 295(2)
_diffrn_measured_fraction_theta_full 1.000
_diffrn_measured_fraction_theta_max 1.000
_diffrn_measurement_device_type 'Bruker P4'
_diffrn_measurement_method '\w scans'
_diffrn_radiation_monochromator graphite
_diffrn_radiation_source 'fine-focus sealed tube'
_diffrn_radiation_type MoK\a
_diffrn_radiation_wavelength 0.71073
_diffrn_reflns_av_R_equivalents 0.0368
_diffrn_reflns_av_sigmaI/netI 0.0385
_diffrn_reflns_limit_h_max 9
_diffrn_reflns_limit_h_min -9
_diffrn_reflns_limit_k_max 19
_diffrn_reflns_limit_k_min -19
_diffrn_reflns_limit_l_max 6
_diffrn_reflns_limit_l_min -6
_diffrn_reflns_number 1407
_diffrn_reflns_theta_full 25.48
_diffrn_reflns_theta_max 25.48
_diffrn_reflns_theta_min 2.55
_diffrn_standards_decay_% 0
_diffrn_standards_interval_count 97
_diffrn_standards_number 3
_exptl_absorpt_coefficient_mu 6.027
_exptl_absorpt_correction_T_max 0.164
_exptl_absorpt_correction_T_min 0.149
_exptl_absorpt_correction_type empirical
_exptl_absorpt_process_details 'North, et al., 1968'
_exptl_crystal_colour yellow
_exptl_crystal_density_diffrn 2.026
_exptl_crystal_density_method 'not measured'
_exptl_crystal_description prism
_exptl_crystal_F_000 400
_exptl_crystal_size_max 0.33
_exptl_crystal_size_mid 0.32
_exptl_crystal_size_min 0.30
_refine_diff_density_max 0.859
_refine_diff_density_min -0.903
_refine_diff_density_rms 0.160
_refine_ls_abs_structure_details 'Flack H D (1983), Acta Cryst. A39, 876-881'
_refine_ls_abs_structure_Flack -0.11(5)
_refine_ls_extinction_method none
_refine_ls_goodness_of_fit_ref 1.050
_refine_ls_hydrogen_treatment constr
_refine_ls_matrix_type full
_refine_ls_number_parameters 91
_refine_ls_number_reflns 1267
_refine_ls_number_restraints 1
_refine_ls_restrained_S_all 1.050
_refine_ls_R_factor_all 0.1028
_refine_ls_R_factor_gt 0.0681
_refine_ls_shift/su_max 0.003
_refine_ls_shift/su_mean 0.000
_refine_ls_structure_factor_coef Fsqd
_refine_ls_weighting_details 'calc w=1/[\s^2^(Fo^2^)+(0.0010P)^2^+12.0000P] where P=(Fo^2^+2Fc^2^)/3'
_refine_ls_weighting_scheme calc
_refine_ls_wR_factor_gt 0.1438
_refine_ls_wR_factor_ref 0.1691
_reflns_number_gt 914
_reflns_number_total 1267
_reflns_threshold_expression I>\2s(I)
_cod_data_source_file 690532.cff
_cod_data_source_block jiang-1
_cod_depositor_comments
;
The following automatic conversions were performed:
'_symmetry_cell_setting' value 'Orthorhombic' changed to 'orthorhombic'
according to '/home/saulius/struct/CIF-dictionaries/cif_core.dic'
dictionary named 'cif_core.dic' version 2.4.1 from 2010-06-29.

Automatic conversion script
Id: cif_fix_enum 1555 2011-01-17 13:19:09Z saulius 
;
_cod_original_sg_symbol_H-M Pna2(1)
_cod_database_code 8103024

loop_
_symmetry_equiv_pos_as_xyz
'x, y, z'
'-x, -y, z+1/2'
'x+1/2, -y+1/2, z'
'-x+1/2, y+1/2, z+1/2'

loop_
_atom_site_label
_atom_site_type_symbol
_atom_site_fract_x
_atom_site_fract_y
_atom_site_fract_z
_atom_site_U_iso_or_equiv
_atom_site_adp_type
_atom_site_occupancy
_atom_site_symmetry_multiplicity
_atom_site_calc_flag
_atom_site_refinement_flags
_atom_site_disorder_assembly
_atom_site_disorder_group
Br1 Br 0.17890(12) 0.45558(4) 0.3727(3) 0.0707(2) Uani 1 1 d . . .
O1 O 0.4175(7) 0.6166(3) 0.4940(9) 0.0552(15) Uani 1 1 d . . .
O2 O 0.5835(9) 0.7223(4) 0.2201(11) 0.082(2) Uani 1 1 d . . .
O3 O 0.4848(9) 0.8289(3) 0.4237(13) 0.084(2) Uani 1 1 d . . .
N1 N 0.4985(8) 0.7541(3) 0.3894(17) 0.0653(17) Uani 1 1 d . . .
C1 C 0.3076(12) 0.4869(5) 0.6644(15) 0.063(3) Uani 1 1 d . . .
H1A H 0.2466 0.4655 0.8050 0.075 Uiso 1 1 calc R . .
H1B H 0.4232 0.4618 0.6605 0.075 Uiso 1 1 calc R . .
C2 C 0.3242(11) 0.5785(4) 0.6834(13) 0.052(2) Uani 1 1 d . . .
C3 C 0.2784(10) 0.6344(4) 0.853(2) 0.063(2) Uani 1 1 d . . .
H3A H 0.2244 0.6230 0.9994 0.076 Uiso 1 1 calc R . .
C4 C 0.3290(11) 0.7153(5) 0.7635(13) 0.058(2) Uani 1 1 d . . .
H4A H 0.3063 0.7671 0.8336 0.069 Uiso 1 1 calc R . .
C5 C 0.4173(12) 0.7001(4) 0.5544(15) 0.055(2) Uani 1 1 d . . .

loop_
_atom_site_aniso_label
_atom_site_aniso_U_11
_atom_site_aniso_U_22
_atom_site_aniso_U_33
_atom_site_aniso_U_23
_atom_site_aniso_U_13
_atom_site_aniso_U_12
Br1 0.0954(5) 0.0458(3) 0.0709(4) -0.0052(6) -0.0024(9) -0.0109(4)
O1 0.075(3) 0.037(2) 0.054(3) -0.003(2) 0.009(3) 0.000(3)
O2 0.096(5) 0.064(3) 0.087(4) 0.003(3) 0.004(4) -0.016(4)
O3 0.107(4) 0.040(2) 0.104(6) 0.012(3) -0.008(4) -0.013(3)
N1 0.077(4) 0.043(3) 0.075(4) 0.000(5) -0.011(6) -0.008(3)
C1 0.082(6) 0.040(4) 0.066(5) 0.002(4) -0.006(5) 0.001(4)
C2 0.065(5) 0.037(3) 0.053(4) 0.004(3) -0.009(4) -0.001(4)
C3 0.080(5) 0.044(3) 0.065(4) 0.002(5) 0.010(6) 0.002(3)
C4 0.079(5) 0.044(4) 0.049(4) -0.011(3) 0.002(4) 0.000(4)
C5 0.070(5) 0.030(3) 0.065(5) 0.001(3) -0.004(4) -0.002(4)

loop_
_atom_type_symbol
_atom_type_description
_atom_type_scat_dispersion_real
_atom_type_scat_dispersion_imag
_atom_type_scat_source
C C 0.0033 0.0016 'International Tables Vol C Tables 4.2.6.8 and 6.1.1.4'
H H 0.0000 0.0000 'International Tables Vol C Tables 4.2.6.8 and 6.1.1.4'
N N 0.0061 0.0033 'International Tables Vol C Tables 4.2.6.8 and 6.1.1.4'
O O 0.0106 0.0060 'International Tables Vol C Tables 4.2.6.8 and 6.1.1.4'
Br Br -0.2901 2.4595 'International Tables Vol C Tables 4.2.6.8 and 6.1.1.4'

loop_
_geom_angle_atom_site_label_1
_geom_angle_atom_site_label_2
_geom_angle_atom_site_label_3
_geom_angle
_geom_angle_site_symmetry_1
_geom_angle_site_symmetry_3
_geom_angle_publ_flag
C5 O1 C2 103.7(6) . . ?
O3 N1 O2 124.2(8) . . ?
O3 N1 C5 117.7(8) . . ?
O2 N1 C5 118.1(6) . . ?
C2 C1 Br1 110.9(6) . . ?
C2 C1 H1A 109.5 . . ?
Br1 C1 H1A 109.5 . . ?
C2 C1 H1B 109.5 . . ?
Br1 C1 H1B 109.5 . . ?
H1A C1 H1B 108.1 . . ?
C3 C2 O1 111.5(6) . . ?
C3 C2 C1 133.5(8) . . ?
O1 C2 C1 114.9(6) . . ?
C2 C3 C4 106.7(8) . . ?
C2 C3 H3A 126.7 . . ?
C4 C3 H3A 126.7 . . ?
C5 C4 C3 105.4(7) . . ?
C5 C4 H4A 127.3 . . ?
C3 C4 H4A 127.3 . . ?
C4 C5 O1 112.4(7) . . ?
C4 C5 N1 131.6(7) . . ?
O1 C5 N1 115.9(7) . . ?

loop_
_geom_bond_atom_site_label_1
_geom_bond_atom_site_label_2
_geom_bond_distance
_geom_bond_site_symmetry_2
_geom_bond_publ_flag
Br1 C1 1.957(8) . ?
O1 C5 1.372(8) . ?
O1 C2 1.408(9) . ?
O2 N1 1.249(10) . ?
O3 N1 1.213(7) . ?
N1 C5 1.402(11) . ?
C1 C2 1.470(10) . ?
C1 H1A 0.9700 . ?
C1 H1B 0.9700 . ?
C2 C3 1.341(12) . ?
C3 C4 1.435(10) . ?
C3 H3A 0.9300 . ?
C4 C5 1.363(11) . ?
C4 H4A 0.9300 . ?

loop_
_cod_related_entry_id
_cod_related_entry_database
_cod_related_entry_code
1 ChemSpider 628292
